data_4320531
loop_
_publ_author_name
'Ari Lehtonen'
'Reijo Sillanp\"a\"a'

_publ_contact_author
; 
     Dr. Ari Lehtonen 
     Department of Chemistry 
     University of Turku 
     FIN-20014 Turku    
     Finland 
;
_publ_contact_author_email ari.lehtonen@utu.fi
_publ_contact_author_fax '358 2 3336700'
_publ_contact_author_phone '358 2 3336733'
_publ_section_title
;
 On the Reactions of Bisdiolatotungsten(VI) Phenoxides. Syntheses,
 Characterizations, and Molecular Structures of trans-[WCl2(Diol)(OAr)2]
;
_journal_name_full 'Inorganic Chemistry'
_journal_page_first 6047
_journal_page_last 6051
_journal_paper_doi 10.1021/ic010583t
_journal_volume 40
_journal_year 2001
_chemical_formula_sum 'C18 H20 Br2 Cl2 O4 W'
_chemical_formula_weight 714.91
_chemical_name_systematic
; 
trans-dichloro(1,2-etanediolato)bis(3-bromo-2,6- 
dimethylphenolato)tungsten(VI) 
? 
;
_space_group_IT_number 15
_symmetry_cell_setting monoclinic
_symmetry_space_group_name_Hall '-C 2yc'
_symmetry_space_group_name_H-M 'C 1 2/c 1'
_atom_sites_solution_hydrogens geom
_atom_sites_solution_primary direct
_atom_sites_solution_secondary difmap
_audit_creation_method SHELXL-97
_cell_angle_alpha 90.00
_cell_angle_beta 101.295(13)
_cell_angle_gamma 90.00
_cell_formula_units_Z 8
_cell_length_a 24.634(3)
_cell_length_b 11.508(4)
_cell_length_c 16.465(2)
_cell_measurement_reflns_used 20
_cell_measurement_temperature 294(2)
_cell_measurement_theta_max 11.5
_cell_measurement_theta_min 5.5
_cell_volume 4577.2(18)
_computing_cell_refinement
;MSC/AFC5S Diffractometer Control Software (Molecular Structure 
Corporation, 1995) 
;
_computing_data_collection
;MSC/AFC5S Diffractometer Control Software (Molecular Structure 
Corporation, 1995) 
;
_computing_data_reduction 'teXsan for Windows (MSC, 1997)'
_computing_molecular_graphics 'Ortep-3 for Windows (Farrugia, 1997)'
_computing_publication_material 'SHELXL-97 (Sheldrick, 1997)'
_computing_structure_refinement 'SHELXL-97 (Sheldrick, 1997)'
_computing_structure_solution 'SIR92 (Altomare, et. al. 1994)'
_diffrn_ambient_temperature 294(2)
_diffrn_measured_fraction_theta_full 1.000
_diffrn_measured_fraction_theta_max 1.000
_diffrn_measurement_device 'Rigaku AFC5S'
_diffrn_measurement_method \w/2\q
_diffrn_radiation_detector 'scintillation counter'
_diffrn_radiation_monochromator graphite
_diffrn_radiation_source 'fine-focus sealed tube'
_diffrn_radiation_type MoK\a
_diffrn_radiation_wavelength 0.71069
_diffrn_reflns_av_R_equivalents 0.0229
_diffrn_reflns_av_sigmaI/netI 0.0984
_diffrn_reflns_limit_h_max 29
_diffrn_reflns_limit_h_min 0
_diffrn_reflns_limit_k_max 14
_diffrn_reflns_limit_k_min 0
_diffrn_reflns_limit_l_max 20
_diffrn_reflns_limit_l_min -20
_diffrn_reflns_number 4126
_diffrn_reflns_theta_full 25.00
_diffrn_reflns_theta_max 25.00
_diffrn_reflns_theta_min 1.69
_diffrn_standards_decay_% 0.5
_diffrn_standards_interval_count 150
_diffrn_standards_number 3
_exptl_absorpt_coefficient_mu 8.793
_exptl_absorpt_correction_T_max 1.00
_exptl_absorpt_correction_T_min 0.88
_exptl_absorpt_correction_type psi-scan
_exptl_absorpt_process_details '(North et al., 1968)'
_exptl_crystal_colour red
_exptl_crystal_density_diffrn 2.075
_exptl_crystal_density_method 'not measured'
_exptl_crystal_description plate
_exptl_crystal_F_000 2704
_exptl_crystal_size_max 0.2
_exptl_crystal_size_mid 0.2
_exptl_crystal_size_min 0.2
_refine_diff_density_max 0.656
_refine_diff_density_min -0.829
_refine_diff_density_rms 0.154
_refine_ls_extinction_method none
_refine_ls_goodness_of_fit_ref 0.973
_refine_ls_hydrogen_treatment constr
_refine_ls_matrix_type full
_refine_ls_number_parameters 244
_refine_ls_number_reflns 4028
_refine_ls_number_restraints 0
_refine_ls_restrained_S_all 0.973
_refine_ls_R_factor_all 0.1206
_refine_ls_R_factor_gt 0.0431
_refine_ls_shift/su_max 0.001
_refine_ls_shift/su_mean 0.000
_refine_ls_structure_factor_coef Fsqd
_refine_ls_weighting_details 'calc w=1/[\s^2^(Fo^2^)+(0.0321P)^2^+0.0000P] where P=(Fo^2^+2Fc^2^)/3'
_refine_ls_weighting_scheme calc
_refine_ls_wR_factor_gt 0.0779
_refine_ls_wR_factor_ref 0.0939
_reflns_number_gt 2346
_reflns_number_total 4028
_reflns_threshold_expression >2\s(I)
_cod_data_source_file ic010583t_4.cif
_cod_data_source_block wmeBr=3b
_cod_original_cell_volume 4577.1(17)
_cod_database_code 4320531

loop_
_symmetry_equiv_pos_as_xyz
'x, y, z'
'-x, y, -z+1/2'
'x+1/2, y+1/2, z'
'-x+1/2, y+1/2, -z+1/2'
'-x, -y, -z'
'x, -y, z-1/2'
'-x+1/2, -y+1/2, -z'
'x+1/2, -y+1/2, z-1/2'

loop_
_atom_site_label
_atom_site_type_symbol
_atom_site_fract_x
_atom_site_fract_y
_atom_site_fract_z
_atom_site_U_iso_or_equiv
_atom_site_adp_type
_atom_site_occupancy
_atom_site_symmetry_multiplicity
_atom_site_calc_flag
_atom_site_refinement_flags
_atom_site_disorder_assembly
_atom_site_disorder_group
W W 0.063906(18) 0.24063(4) 0.50366(3) 0.04092(13) Uani 1 1 d . . .
Br1 Br 0.23426(7) 0.73233(12) 0.75405(9) 0.0962(5) Uani 1 1 d . . .
Br2 Br 0.17304(6) -0.35744(11) 0.39797(10) 0.0846(5) Uani 1 1 d . . .
Cl1 Cl 0.04198(14) 0.1120(3) 0.6039(2) 0.0794(10) Uani 1 1 d . . .
Cl2 Cl 0.08634(14) 0.3718(3) 0.40421(19) 0.0688(9) Uani 1 1 d . . .
O1 O 0.0050(3) 0.1855(6) 0.4221(5) 0.062(2) Uani 1 1 d . . .
O2 O 0.0065(3) 0.3377(6) 0.5227(5) 0.062(2) Uani 1 1 d . . .
O3 O 0.1145(3) 0.3197(6) 0.5836(4) 0.0485(18) Uani 1 1 d . . .
O4 O 0.1106(3) 0.1282(6) 0.4754(4) 0.0489(19) Uani 1 1 d . . .
C1 C -0.0463(5) 0.2505(14) 0.4048(9) 0.098(5) Uani 1 1 d . . .
H1A H -0.0778 0.1985 0.3909 0.117 Uiso 1 1 calc R . .
H1B H -0.0466 0.3037 0.3590 0.117 Uiso 1 1 calc R . .
C2 C -0.0484(5) 0.3165(14) 0.4835(9) 0.096(5) Uani 1 1 d . . .
H2A H -0.0681 0.3893 0.4708 0.115 Uiso 1 1 calc R . .
H2B H -0.0672 0.2710 0.5192 0.115 Uiso 1 1 calc R . .
C3 C 0.1411(4) 0.4132(8) 0.6237(6) 0.042(3) Uani 1 1 d . . .
C4 C 0.1175(5) 0.4750(10) 0.6815(6) 0.053(3) Uani 1 1 d . . .
C5 C 0.1468(5) 0.5675(9) 0.7191(6) 0.053(3) Uani 1 1 d . . .
H5 H 0.1326 0.6101 0.7580 0.064 Uiso 1 1 calc R . .
C6 C 0.1968(5) 0.5992(9) 0.7009(7) 0.057(3) Uani 1 1 d . . .
C7 C 0.2203(5) 0.5379(10) 0.6448(7) 0.054(3) Uani 1 1 d . . .
H7 H 0.2543 0.5608 0.6335 0.065 Uiso 1 1 calc R . .
C8 C 0.1934(4) 0.4429(9) 0.6058(6) 0.044(3) Uani 1 1 d . . .
C9 C 0.0637(5) 0.4339(11) 0.7030(7) 0.074(4) Uani 1 1 d . . .
H9A H 0.0500 0.3682 0.6693 0.110 Uiso 1 1 calc R . .
H9B H 0.0369 0.4956 0.6931 0.110 Uiso 1 1 calc R . .
H9C H 0.0699 0.4121 0.7604 0.110 Uiso 1 1 calc R . .
C10 C 0.2186(4) 0.3716(10) 0.5450(6) 0.058(3) Uani 1 1 d . . .
H10A H 0.1943 0.3085 0.5245 0.087 Uiso 1 1 calc R . .
H10B H 0.2537 0.3412 0.5725 0.087 Uiso 1 1 calc R . .
H10C H 0.2238 0.4200 0.4997 0.087 Uiso 1 1 calc R . .
C11 C 0.1264(4) 0.0196(9) 0.4561(7) 0.049(3) Uani 1 1 d . . .
C12 C 0.1593(4) -0.0436(9) 0.5188(6) 0.045(3) Uani 1 1 d . . .
C13 C 0.1732(5) -0.1563(9) 0.5007(7) 0.057(3) Uani 1 1 d . . .
H13 H 0.1942 -0.2024 0.5416 0.069 Uiso 1 1 calc R . .
C14 C 0.1553(4) -0.2000(9) 0.4213(8) 0.050(3) Uani 1 1 d . . .
C15 C 0.1260(4) -0.1341(10) 0.3572(7) 0.053(3) Uani 1 1 d . . .
H15 H 0.1164 -0.1640 0.3038 0.063 Uiso 1 1 calc R . .
C16 C 0.1108(4) -0.0193(9) 0.3756(6) 0.045(3) Uani 1 1 d . . .
C17 C 0.1798(5) 0.0044(9) 0.6021(7) 0.064(4) Uani 1 1 d . . .
H17A H 0.2016 -0.0532 0.6360 0.096 Uiso 1 1 calc R . .
H17B H 0.1490 0.0261 0.6266 0.096 Uiso 1 1 calc R . .
H17C H 0.2022 0.0716 0.5980 0.096 Uiso 1 1 calc R . .
C18 C 0.0791(5) 0.0540(10) 0.3066(7) 0.078(4) Uani 1 1 d . . .
H18A H 0.0724 0.0100 0.2561 0.118 Uiso 1 1 calc R . .
H18B H 0.1002 0.1221 0.2997 0.118 Uiso 1 1 calc R . .
H18C H 0.0444 0.0767 0.3200 0.118 Uiso 1 1 calc R . .

loop_
_atom_site_aniso_label
_atom_site_aniso_U_11
_atom_site_aniso_U_22
_atom_site_aniso_U_33
_atom_site_aniso_U_23
_atom_site_aniso_U_13
_atom_site_aniso_U_12
W 0.0472(2) 0.0366(2) 0.0391(2) 0.0033(2) 0.00883(16) -0.0013(3)
Br1 0.1391(14) 0.0600(9) 0.0749(9) -0.0059(8) -0.0147(9) -0.0275(9)
Br2 0.0842(10) 0.0478(8) 0.1220(13) -0.0206(8) 0.0204(9) 0.0062(7)
Cl1 0.091(3) 0.074(2) 0.075(2) 0.0349(19) 0.022(2) -0.0124(19)
Cl2 0.086(2) 0.067(2) 0.058(2) 0.0208(16) 0.0228(18) -0.0073(18)
O1 0.059(5) 0.060(5) 0.064(5) -0.003(4) 0.007(4) -0.012(4)
O2 0.052(5) 0.062(5) 0.075(6) -0.003(4) 0.016(5) 0.006(4)
O3 0.053(5) 0.048(4) 0.047(4) -0.006(4) 0.016(4) 0.002(4)
O4 0.060(5) 0.043(4) 0.041(4) 0.000(3) 0.003(4) 0.003(4)
C1 0.050(8) 0.130(13) 0.109(12) -0.013(12) 0.007(8) -0.007(11)
C2 0.060(10) 0.128(13) 0.096(12) 0.003(10) 0.009(9) 0.022(9)
C3 0.046(7) 0.037(6) 0.040(6) 0.003(5) -0.001(5) 0.001(5)
C4 0.063(8) 0.059(7) 0.036(6) -0.009(6) 0.003(6) 0.013(6)
C5 0.067(8) 0.051(7) 0.038(6) -0.014(5) -0.001(6) 0.003(6)
C6 0.074(9) 0.045(7) 0.041(7) 0.004(5) -0.016(6) -0.013(6)
C7 0.048(7) 0.062(7) 0.053(7) 0.006(6) 0.008(6) -0.004(6)
C8 0.042(7) 0.043(6) 0.045(7) 0.008(5) 0.007(5) 0.004(5)
C9 0.068(9) 0.099(10) 0.060(8) -0.022(8) 0.030(7) -0.006(8)
C10 0.047(7) 0.077(8) 0.056(7) 0.003(6) 0.024(6) 0.003(6)
C11 0.052(7) 0.043(6) 0.049(7) -0.005(5) 0.002(6) -0.004(5)
C12 0.043(6) 0.046(6) 0.045(7) -0.004(5) 0.002(5) -0.002(5)
C13 0.063(8) 0.048(7) 0.058(8) 0.000(6) 0.006(6) 0.002(6)
C14 0.038(7) 0.045(6) 0.071(8) -0.005(6) 0.025(6) -0.003(5)
C15 0.042(7) 0.061(7) 0.055(7) -0.013(6) 0.009(6) -0.012(6)
C16 0.043(7) 0.052(6) 0.043(6) 0.000(5) 0.013(5) 0.002(5)
C17 0.074(9) 0.049(7) 0.061(8) -0.007(6) -0.006(7) 0.014(6)
C18 0.118(12) 0.072(9) 0.041(7) 0.001(6) 0.003(8) 0.029(8)

loop_
_atom_type_symbol
_atom_type_description
_atom_type_scat_dispersion_real
_atom_type_scat_dispersion_imag
_atom_type_scat_source
C C 0.0033 0.0016 'International Tables Vol C Tables 4.2.6.8 and 6.1.1.4'
H H 0.0000 0.0000 'International Tables Vol C Tables 4.2.6.8 and 6.1.1.4'
Br Br -0.2901 2.4595 'International Tables Vol C Tables 4.2.6.8 and 6.1.1.4'
Cl Cl 0.1484 0.1585 'International Tables Vol C Tables 4.2.6.8 and 6.1.1.4'
O O 0.0106 0.0060 'International Tables Vol C Tables 4.2.6.8 and 6.1.1.4'
W W -0.8490 6.8722 'International Tables Vol C Tables 4.2.6.8 and 6.1.1.4'

loop_
_geom_angle_atom_site_label_1
_geom_angle_atom_site_label_2
_geom_angle_atom_site_label_3
_geom_angle
_geom_angle_site_symmetry_1
_geom_angle_site_symmetry_3
_geom_angle_publ_flag
O4 W O3 99.0(3) . . y
O4 W O2 169.9(3) . . y
O3 W O2 90.8(3) . . y
O4 W O1 90.9(3) . . y
O3 W O1 169.5(3) . . y
O2 W O1 79.5(3) . . y
O4 W Cl1 88.6(2) . . y
O3 W Cl1 91.5(2) . . y
O2 W Cl1 88.5(2) . . y
O1 W Cl1 92.1(2) . . y
O4 W Cl2 91.8(2) . . y
O3 W Cl2 87.8(2) . . y
O2 W Cl2 91.2(2) . . y
O1 W Cl2 88.5(2) . . y
Cl1 W Cl2 179.25(13) . . y
C1 O1 W 119.2(7) . . y
C2 O2 W 120.7(8) . . y
C3 O3 W 157.0(6) . . y
C11 O4 W 156.8(7) . . y
O1 C1 C2 105.4(10) . . ?
O1 C1 H1A 110.7 . . ?
C2 C1 H1A 110.7 . . ?
O1 C1 H1B 110.7 . . ?
C2 C1 H1B 110.7 . . ?
H1A C1 H1B 108.8 . . ?
O2 C2 C1 106.9(10) . . ?
O2 C2 H2A 110.3 . . ?
C1 C2 H2A 110.3 . . ?
O2 C2 H2B 110.3 . . ?
C1 C2 H2B 110.3 . . ?
H2A C2 H2B 108.6 . . ?
O3 C3 C4 120.4(10) . . ?
O3 C3 C8 117.4(9) . . ?
C4 C3 C8 122.2(10) . . ?
C5 C4 C3 116.8(11) . . ?
C5 C4 C9 123.2(10) . . ?
C3 C4 C9 120.0(10) . . ?
C4 C5 C6 121.8(11) . . ?
C4 C5 H5 119.1 . . ?
C6 C5 H5 119.1 . . ?
C5 C6 C7 121.6(10) . . ?
C5 C6 Br1 119.2(9) . . ?
C7 C6 Br1 119.2(9) . . ?
C8 C7 C6 119.6(11) . . ?
C8 C7 H7 120.2 . . ?
C6 C7 H7 120.2 . . ?
C7 C8 C3 118.0(10) . . ?
C7 C8 C10 121.1(10) . . ?
C3 C8 C10 120.9(10) . . ?
C4 C9 H9A 109.5 . . ?
C4 C9 H9B 109.5 . . ?
H9A C9 H9B 109.5 . . ?
C4 C9 H9C 109.5 . . ?
H9A C9 H9C 109.5 . . ?
H9B C9 H9C 109.5 . . ?
C8 C10 H10A 109.5 . . ?
C8 C10 H10B 109.5 . . ?
H10A C10 H10B 109.5 . . ?
C8 C10 H10C 109.5 . . ?
H10A C10 H10C 109.5 . . ?
H10B C10 H10C 109.5 . . ?
O4 C11 C16 118.8(10) . . ?
O4 C11 C12 117.3(9) . . ?
C16 C11 C12 123.8(10) . . ?
C11 C12 C13 117.6(10) . . ?
C11 C12 C17 122.7(10) . . ?
C13 C12 C17 119.7(10) . . ?
C12 C13 C14 119.6(11) . . ?
C12 C13 H13 120.2 . . ?
C14 C13 H13 120.2 . . ?
C15 C14 C13 122.8(10) . . ?
C15 C14 Br2 118.0(9) . . ?
C13 C14 Br2 119.1(9) . . ?
C14 C15 C16 117.8(10) . . ?
C14 C15 H15 121.1 . . ?
C16 C15 H15 121.1 . . ?
C11 C16 C15 118.1(10) . . ?
C11 C16 C18 123.3(10) . . ?
C15 C16 C18 118.6(10) . . ?
C12 C17 H17A 109.5 . . ?
C12 C17 H17B 109.5 . . ?
H17A C17 H17B 109.5 . . ?
C12 C17 H17C 109.5 . . ?
H17A C17 H17C 109.5 . . ?
H17B C17 H17C 109.5 . . ?
C16 C18 H18A 109.5 . . ?
C16 C18 H18B 109.5 . . ?
H18A C18 H18B 109.5 . . ?
C16 C18 H18C 109.5 . . ?
H18A C18 H18C 109.5 . . ?
H18B C18 H18C 109.5 . . ?

loop_
_geom_bond_atom_site_label_1
_geom_bond_atom_site_label_2
_geom_bond_distance
_geom_bond_site_symmetry_2
_geom_bond_publ_flag
W O4 1.849(7) . y
W O3 1.862(7) . y
W O2 1.876(7) . y
W O1 1.884(7) . y
W Cl1 2.357(3) . y
W Cl2 2.371(3) . y
Br1 C6 1.910(11) . ?
Br2 C14 1.920(10) . ?
O1 C1 1.448(14) . y
O2 C2 1.400(13) . y
O3 C3 1.362(11) . y
O4 C11 1.365(11) . y
C1 C2 1.512(17) . y
C1 H1A 0.9700 . ?
C1 H1B 0.9700 . ?
C2 H2A 0.9700 . ?
C2 H2B 0.9700 . ?
C3 C4 1.402(13) . ?
C3 C8 1.418(14) . ?
C4 C5 1.365(14) . ?
C4 C9 1.514(14) . ?
C5 C6 1.371(15) . ?
C5 H5 0.9300 . ?
C6 C7 1.377(15) . ?
C7 C8 1.372(14) . ?
C7 H7 0.9300 . ?
C8 C10 1.518(13) . ?
C9 H9A 0.9600 . ?
C9 H9B 0.9600 . ?
C9 H9C 0.9600 . ?
C10 H10A 0.9600 . ?
C10 H10B 0.9600 . ?
C10 H10C 0.9600 . ?
C11 C16 1.380(13) . ?
C11 C12 1.387(13) . ?
C12 C13 1.388(13) . ?
C12 C17 1.474(13) . ?
C13 C14 1.390(14) . ?
C13 H13 0.9300 . ?
C14 C15 1.383(14) . ?
C15 C16 1.422(14) . ?
C15 H15 0.9300 . ?
C16 C18 1.505(14) . ?
C17 H17A 0.9600 . ?
C17 H17B 0.9600 . ?
C17 H17C 0.9600 . ?
C18 H18A 0.9600 . ?
C18 H18B 0.9600 . ?
C18 H18C 0.9600 . ?

loop_
_geom_torsion_atom_site_label_1
_geom_torsion_atom_site_label_2
_geom_torsion_atom_site_label_3
_geom_torsion_atom_site_label_4
_geom_torsion
_geom_torsion_site_symmetry_1
_geom_torsion_site_symmetry_2
_geom_torsion_site_symmetry_3
_geom_torsion_site_symmetry_4
_geom_torsion_publ_flag
O4 W O1 C1 -172.6(9) . . . . ?
O3 W O1 C1 -11(2) . . . . ?
O2 W O1 C1 10.7(9) . . . . ?
Cl1 W O1 C1 98.8(9) . . . . ?
Cl2 W O1 C1 -80.8(9) . . . . ?
O4 W O2 C2 -10(2) . . . . ?
O3 W O2 C2 -174.4(9) . . . . ?
O1 W O2 C2 9.5(9) . . . . ?
Cl1 W O2 C2 -82.9(9) . . . . ?
Cl2 W O2 C2 97.8(9) . . . . ?
O4 W O3 C3 133.7(17) . . . . ?
O2 W O3 C3 -49.0(17) . . . . ?
O1 W O3 C3 -27(3) . . . . ?
Cl1 W O3 C3 -137.5(17) . . . . ?
Cl2 W O3 C3 42.2(17) . . . . ?
O3 W O4 C11 137.3(17) . . . . ?
O2 W O4 C11 -27(3) . . . . ?
O1 W O4 C11 -46.1(17) . . . . ?
Cl1 W O4 C11 46.0(17) . . . . ?
Cl2 W O4 C11 -134.6(17) . . . . ?
W O1 C1 C2 -25.6(14) . . . . ?
W O2 C2 C1 -25.2(15) . . . . ?
O1 C1 C2 O2 29.3(16) . . . . ?
W O3 C3 C4 82.0(19) . . . . ?
W O3 C3 C8 -99.4(17) . . . . ?
O3 C3 C4 C5 179.9(9) . . . . ?
C8 C3 C4 C5 1.3(15) . . . . ?
O3 C3 C4 C9 3.3(15) . . . . ?
C8 C3 C4 C9 -175.3(10) . . . . ?
C3 C4 C5 C6 0.4(16) . . . . ?
C9 C4 C5 C6 176.9(11) . . . . ?
C4 C5 C6 C7 -1.2(17) . . . . ?
C4 C5 C6 Br1 178.3(8) . . . . ?
C5 C6 C7 C8 0.2(17) . . . . ?
Br1 C6 C7 C8 -179.3(8) . . . . ?
C6 C7 C8 C3 1.5(16) . . . . ?
C6 C7 C8 C10 -178.6(10) . . . . ?
O3 C3 C8 C7 179.1(9) . . . . ?
C4 C3 C8 C7 -2.3(15) . . . . ?
O3 C3 C8 C10 -0.8(14) . . . . ?
C4 C3 C8 C10 177.8(10) . . . . ?
W O4 C11 C16 82(2) . . . . ?
W O4 C11 C12 -99.8(18) . . . . ?
O4 C11 C12 C13 176.6(9) . . . . ?
C16 C11 C12 C13 -5.7(17) . . . . ?
O4 C11 C12 C17 -3.7(16) . . . . ?
C16 C11 C12 C17 174.0(11) . . . . ?
C11 C12 C13 C14 1.9(16) . . . . ?
C17 C12 C13 C14 -177.8(10) . . . . ?
C12 C13 C14 C15 2.9(17) . . . . ?
C12 C13 C14 Br2 -178.3(8) . . . . ?
C13 C14 C15 C16 -3.9(16) . . . . ?
Br2 C14 C15 C16 177.3(7) . . . . ?
O4 C11 C16 C15 -177.7(9) . . . . ?
C12 C11 C16 C15 4.6(17) . . . . ?
O4 C11 C16 C18 2.8(17) . . . . ?
C12 C11 C16 C18 -174.8(11) . . . . ?
C14 C15 C16 C11 0.2(15) . . . . ?
C14 C15 C16 C18 179.7(10) . . . . ?

loop_
_cod_related_entry_id
_cod_related_entry_database
_cod_related_entry_code
1 ChemSpider 30661105
